data_4118450
loop_
_publ_author_name
'Melanie C. Francisco'
'Christos D. Malliakas'
'Robin T. Macaluso'
'Joseph Prestigiacomo'
'Neel Haldolaarachchige'
'Philip W. Adams'
'David P. Young'
'Ying Jia'
'Helmut Claus'
'K.E. Gray'
'Mercouri G. Kanatzidis'

_publ_contact_author_address
;
   Department of Chemistry
     2145 Sheridan Road
   Northwestern University
   Evanston, IL 60208-3113
           USA
;
_publ_contact_author_email m-kanatzidis@northwestern.edu
_publ_contact_author_fax 847-491-5937
_publ_contact_author_name 'Mercouri G. Kanatzidis'
_publ_contact_author_phone 847-467-1541
_publ_section_title
;
 Structures and Phase Transitions of CePd3+xGa8-x: New Variants of the
 BaHg11 Structure Type
;
_journal_name_full 'Journal of the American Chemical Society'
_journal_page_first 12998
_journal_page_last 13009
_journal_paper_doi 10.1021/ja302812s
_journal_volume 134
_journal_year 2012
_chemical_formula_sum 'Ce Ga7.87 Pd3.13'
_chemical_formula_weight 1021.91
_chemical_name_systematic
; 
 ? 
;
_space_group_IT_number 166
_symmetry_cell_setting hexagonal
_symmetry_space_group_name_Hall '-R 3 2"'
_symmetry_space_group_name_H-M 'R -3 m :H'
_atom_sites_solution_primary direct
_atom_sites_solution_secondary difmap
_audit_creation_method SHELXL-97
_cell_angle_alpha 90.00
_cell_angle_beta 90.00
_cell_angle_gamma 120.00
_cell_formula_units_Z 9
_cell_length_a 11.994(2)
_cell_length_b 11.994(2)
_cell_length_c 14.639(3)
_cell_measurement_reflns_used 9098
_cell_measurement_temperature 293(2)
_cell_measurement_theta_max 35.10
_cell_measurement_theta_min 4.16
_cell_volume 1823.8(6)
_computing_cell_refinement 'STOE X-AREA'
_computing_data_collection 'STOE X-AREA'
_computing_data_reduction 'STOE X-RED'
_computing_structure_refinement 'SHELXL-97 (Sheldrick, 2008)'
_computing_structure_solution 'SHELXS-97 (Sheldrick, 2008)'
_diffrn_ambient_temperature 293(2)
_diffrn_detector_area_resol_mean 6.67
_diffrn_measured_fraction_theta_full 0.988
_diffrn_measured_fraction_theta_max 0.988
_diffrn_measurement_device_type 'STOE IPDS 2T'
_diffrn_measurement_method 'rotation method'
_diffrn_radiation_monochromator graphite
_diffrn_radiation_source 'fine-focus sealed tube'
_diffrn_radiation_type MoK\a
_diffrn_radiation_wavelength 0.71073
_diffrn_reflns_av_R_equivalents 0.0827
_diffrn_reflns_av_sigmaI/netI 0.0350
_diffrn_reflns_limit_h_max 18
_diffrn_reflns_limit_h_min -19
_diffrn_reflns_limit_k_max 19
_diffrn_reflns_limit_k_min -19
_diffrn_reflns_limit_l_max 23
_diffrn_reflns_limit_l_min -19
_diffrn_reflns_number 8871
_diffrn_reflns_theta_full 34.82
_diffrn_reflns_theta_max 34.82
_diffrn_reflns_theta_min 4.16
_exptl_absorpt_coefficient_mu 37.988
_exptl_absorpt_correction_T_max 0.3845
_exptl_absorpt_correction_T_min 0.1976
_exptl_absorpt_correction_type integration
_exptl_absorpt_process_details '(Coppens, 1970)'
_exptl_crystal_colour silver
_exptl_crystal_density_diffrn 8.334
_exptl_crystal_F_000 3996
_exptl_crystal_size_max 0.150
_exptl_crystal_size_mid 0.097
_exptl_crystal_size_min 0.070
_refine_diff_density_max 2.513
_refine_diff_density_min -2.035
_refine_diff_density_rms 0.424
_refine_ls_extinction_coef 0.00025(3)
_refine_ls_extinction_expression Fc^*^=kFc[1+0.001xFc^2^\l^3^/sin(2\q)]^-1/4^
_refine_ls_extinction_method SHELXL
_refine_ls_goodness_of_fit_ref 1.187
_refine_ls_matrix_type full
_refine_ls_number_parameters 42
_refine_ls_number_reflns 979
_refine_ls_number_restraints 0
_refine_ls_restrained_S_all 1.187
_refine_ls_R_factor_all 0.0441
_refine_ls_R_factor_gt 0.0376
_refine_ls_shift/su_max 0.001
_refine_ls_shift/su_mean 0.000
_refine_ls_structure_factor_coef Fsqd
_refine_ls_weighting_details 'calc w=1/[\s^2^(Fo^2^)+(0.0310P)^2^+3.9917P] where P=(Fo^2^+2Fc^2^)/3'
_refine_ls_weighting_scheme calc
_refine_ls_wR_factor_gt 0.0672
_refine_ls_wR_factor_ref 0.0692
_reflns_number_gt 893
_reflns_number_total 979
_reflns_threshold_expression >2sigma(I)
_cod_data_source_file ja302812s_si_004_1.cif
_cod_data_source_block R-CePd3Ga8
_cod_original_sg_symbol_H-M 'R -3 m'
_cod_database_code 4118450

loop_
_symmetry_equiv_pos_as_xyz
'x, y, z'
'-y, x-y, z'
'-x+y, -x, z'
'y, x, -z'
'-x, -x+y, -z'
'x-y, -y, -z'
'x+2/3, y+1/3, z+1/3'
'-y+2/3, x-y+1/3, z+1/3'
'-x+y+2/3, -x+1/3, z+1/3'
'y+2/3, x+1/3, -z+1/3'
'-x+2/3, -x+y+1/3, -z+1/3'
'x-y+2/3, -y+1/3, -z+1/3'
'x+1/3, y+2/3, z+2/3'
'-y+1/3, x-y+2/3, z+2/3'
'-x+y+1/3, -x+2/3, z+2/3'
'y+1/3, x+2/3, -z+2/3'
'-x+1/3, -x+y+2/3, -z+2/3'
'x-y+1/3, -y+2/3, -z+2/3'
'-x, -y, -z'
'y, -x+y, -z'
'x-y, x, -z'
'-y, -x, z'
'x, x-y, z'
'-x+y, y, z'
'-x+2/3, -y+1/3, -z+1/3'
'y+2/3, -x+y+1/3, -z+1/3'
'x-y+2/3, x+1/3, -z+1/3'
'-y+2/3, -x+1/3, z+1/3'
'x+2/3, x-y+1/3, z+1/3'
'-x+y+2/3, y+1/3, z+1/3'
'-x+1/3, -y+2/3, -z+2/3'
'y+1/3, -x+y+2/3, -z+2/3'
'x-y+1/3, x+2/3, -z+2/3'
'-y+1/3, -x+2/3, z+2/3'
'x+1/3, x-y+2/3, z+2/3'
'-x+y+1/3, y+2/3, z+2/3'

loop_
_atom_site_label
_atom_site_type_symbol
_atom_site_fract_x
_atom_site_fract_y
_atom_site_fract_z
_atom_site_U_iso_or_equiv
_atom_site_adp_type
_atom_site_occupancy
_atom_site_symmetry_multiplicity
_atom_site_calc_flag
_atom_site_refinement_flags
Ga1 Ga 0.43532(5) 0.56468(5) 0.22595(6) 0.01035(18) Uani 1 2 d S
Ga2 Ga 0.58528(4) 0.41472(4) 0.18354(5) 0.0092(3) Uani 0.914(18) 2 d SP
Pd1 Pd 0.58528(4) 0.41472(4) 0.18354(5) 0.0092(3) Uani 0.086(18) 2 d SP
Ga3 Ga 0.78316(4) 0.21684(4) 0.07624(5) 0.00729(16) Uani 1 2 d S
Pd2 Pd 0.33667(4) 0.0000 0.5000 0.00649(12) Uani 1 2 d S
Ga4 Ga 0.23740(7) 0.0000 0.0000 0.00728(16) Uani 1 2 d S
Ce Ce 0.5000 0.0000 0.0000 0.00511(12) Uani 1 4 d S
Pd3 Pd 0.0000 0.0000 0.33665(6) 0.00770(17) Uani 1 6 d S
Pd4 Pd 0.0000 0.0000 0.0000 0.0140(6) Uani 0.89(4) 12 d SP
Ga5 Ga 0.0000 0.0000 0.0000 0.0140(6) Uani 0.11(4) 12 d SP

loop_
_atom_site_aniso_label
_atom_site_aniso_U_11
_atom_site_aniso_U_22
_atom_site_aniso_U_33
_atom_site_aniso_U_23
_atom_site_aniso_U_13
_atom_site_aniso_U_12
Ga1 0.0081(3) 0.0081(3) 0.0099(3) -0.00177(14) 0.00177(14) 0.0002(3)
Ga2 0.0074(4) 0.0074(4) 0.0091(4) 0.00117(13) -0.00117(13) 0.0009(3)
Pd1 0.0074(4) 0.0074(4) 0.0091(4) 0.00117(13) -0.00117(13) 0.0009(3)
Ga3 0.0056(3) 0.0056(3) 0.0087(3) -0.00007(12) 0.00007(12) 0.0013(3)
Pd2 0.00553(17) 0.0068(2) 0.00754(19) -0.00009(15) -0.00004(8) 0.00342(11)
Ga4 0.0063(2) 0.0072(3) 0.0086(3) -0.0002(2) -0.00008(12) 0.00362(17)
Ce 0.00388(17) 0.0059(2) 0.0063(2) -0.00135(15) -0.00067(8) 0.00293(11)
Pd3 0.0061(2) 0.0061(2) 0.0109(3) 0.000 0.000 0.00305(12)
Pd4 0.0132(7) 0.0132(7) 0.0157(8) 0.000 0.000 0.0066(3)
Ga5 0.0132(7) 0.0132(7) 0.0157(8) 0.000 0.000 0.0066(3)

loop_
_atom_type_symbol
_atom_type_description
_atom_type_scat_dispersion_real
_atom_type_scat_dispersion_imag
_atom_type_scat_source
Ce Ce -0.2486 2.6331 'International Tables Vol C Tables 4.2.6.8 and 6.1.1.4'
Ga Ga 0.2307 1.6083 'International Tables Vol C Tables 4.2.6.8 and 6.1.1.4'
Pd Pd -0.9988 1.0072 'International Tables Vol C Tables 4.2.6.8 and 6.1.1.4'

loop_
_geom_angle_atom_site_label_1
_geom_angle_atom_site_label_2
_geom_angle_atom_site_label_3
_geom_angle
_geom_angle_site_symmetry_1
_geom_angle_site_symmetry_3
Pd2 Ga1 Pd2 102.21(3) 32 13_554
Pd2 Ga1 Pd3 128.808(16) 32 31
Pd2 Ga1 Pd3 128.808(16) 13_554 31
Pd2 Ga1 Ga3 105.86(3) 32 7_455
Pd2 Ga1 Ga3 105.86(3) 13_554 7_455
Pd3 Ga1 Ga3 60.68(3) 31 7_455
Pd2 Ga1 Ga1 58.14(2) 32 26_455
Pd2 Ga1 Ga1 120.99(5) 13_554 26_455
Pd3 Ga1 Ga1 93.20(3) 31 26_455
Ga3 Ga1 Ga1 132.29(4) 7_455 26_455
Pd2 Ga1 Ga1 120.99(5) 32 27
Pd2 Ga1 Ga1 58.14(2) 13_554 27
Pd3 Ga1 Ga1 93.20(3) 31 27
Ga3 Ga1 Ga1 132.29(4) 7_455 27
Ga1 Ga1 Ga1 84.12(4) 26_455 27
Pd2 Ga1 Ce 154.11(4) 32 8
Pd2 Ga1 Ce 61.961(9) 13_554 8
Pd3 Ga1 Ce 68.798(16) 31 8
Ga3 Ga1 Ce 63.528(14) 7_455 8
Ga1 Ga1 Ce 146.910(17) 26_455 8
Ga1 Ga1 Ce 70.05(3) 27 8
Pd2 Ga1 Ce 61.961(9) 32 7_455
Pd2 Ga1 Ce 154.11(4) 13_554 7_455
Pd3 Ga1 Ce 68.798(16) 31 7_455
Ga3 Ga1 Ce 63.528(14) 7_455 7_455
Ga1 Ga1 Ce 70.05(3) 26_455 7_455
Ga1 Ga1 Ce 146.910(17) 27 7_455
Ce Ga1 Ce 123.27(3) 8 7_455
Pd2 Ga1 Ce 59.340(16) 32 3_665
Pd2 Ga1 Ce 59.340(16) 13_554 3_665
Pd3 Ga1 Ce 147.83(4) 31 3_665
Ga3 Ga1 Ce 151.50(4) 7_455 3_665
Ga1 Ga1 Ce 63.80(3) 26_455 3_665
Ga1 Ga1 Ce 63.80(3) 27 3_665
Ce Ga1 Ce 118.047(14) 8 3_665
Ce Ga1 Ce 118.047(14) 7_455 3_665
Ga3 Ga2 Ga3 103.82(5) 3_665 2_655
Ga3 Ga2 Pd2 57.904(19) 3_665 32
Ga3 Ga2 Pd2 131.06(3) 2_655 32
Ga3 Ga2 Pd2 131.06(3) 3_665 13_554
Ga3 Ga2 Pd2 57.904(19) 2_655 13_554
Pd2 Ga2 Pd2 98.02(4) 32 13_554
Ga3 Ga2 Ga4 159.48(3) 3_665 8
Ga3 Ga2 Ga4 96.59(2) 2_655 8
Pd2 Ga2 Ga4 106.48(3) 32 8
Pd2 Ga2 Ga4 59.71(2) 13_554 8
Ga3 Ga2 Ga4 96.59(2) 3_665 25
Ga3 Ga2 Ga4 159.48(3) 2_655 25
Pd2 Ga2 Ga4 59.71(2) 32 25
Pd2 Ga2 Ga4 106.48(3) 13_554 25
Ga4 Ga2 Ga4 62.94(2) 8 25
Ga3 Ga2 Ga5 110.91(3) 3_665 7
Ga3 Ga2 Ga5 110.91(3) 2_655 7
Pd2 Ga2 Ga5 118.01(2) 32 7
Pd2 Ga2 Ga5 118.01(2) 13_554 7
Ga4 Ga2 Ga5 62.40(2) 8 7
Ga4 Ga2 Ga5 62.40(2) 25 7
Ga3 Ga2 Pd4 110.91(3) 3_665 7
Ga3 Ga2 Pd4 110.91(3) 2_655 7
Pd2 Ga2 Pd4 118.01(2) 32 7
Pd2 Ga2 Pd4 118.01(2) 13_554 7
Ga4 Ga2 Pd4 62.40(2) 8 7
Ga4 Ga2 Pd4 62.40(2) 25 7
Ga5 Ga2 Pd4 0.0 7 7
Ga3 Ga2 Pd1 103.72(2) 3_665 3_665
Ga3 Ga2 Pd1 56.64(2) 2_655 3_665
Pd2 Ga2 Pd1 160.017(19) 32 3_665
Pd2 Ga2 Pd1 100.659(19) 13_554 3_665
Ga4 Ga2 Pd1 89.150(18) 8 3_665
Ga4 Ga2 Pd1 120.48(2) 25 3_665
Ga5 Ga2 Pd1 58.076(16) 7 3_665
Pd4 Ga2 Pd1 58.076(16) 7 3_665
Ga3 Ga2 Ga2 56.64(2) 3_665 2_655
Ga3 Ga2 Ga2 103.72(2) 2_655 2_655
Pd2 Ga2 Ga2 100.659(19) 32 2_655
Pd2 Ga2 Ga2 160.017(19) 13_554 2_655
Ga4 Ga2 Ga2 120.48(2) 8 2_655
Ga4 Ga2 Ga2 89.150(18) 25 2_655
Ga5 Ga2 Ga2 58.076(16) 7 2_655
Pd4 Ga2 Ga2 58.076(16) 7 2_655
Pd1 Ga2 Ga2 60.0 3_665 2_655
Ga3 Ga2 Ga2 103.72(2) 3_665 3_665
Ga3 Ga2 Ga2 56.64(2) 2_655 3_665
Pd2 Ga2 Ga2 160.017(19) 32 3_665
Pd2 Ga2 Ga2 100.659(19) 13_554 3_665
Ga4 Ga2 Ga2 89.150(18) 8 3_665
Ga4 Ga2 Ga2 120.48(2) 25 3_665
Ga5 Ga2 Ga2 58.076(16) 7 3_665
Pd4 Ga2 Ga2 58.076(16) 7 3_665
Pd1 Ga2 Ga2 0.00(4) 3_665 3_665
Ga2 Ga2 Ga2 60.0 2_655 3_665
Ga3 Ga2 Pd1 56.64(2) 3_665 2_655
Ga3 Ga2 Pd1 103.72(2) 2_655 2_655
Pd2 Ga2 Pd1 100.659(19) 32 2_655
Pd2 Ga2 Pd1 160.017(19) 13_554 2_655
Ga4 Ga2 Pd1 120.48(2) 8 2_655
Ga4 Ga2 Pd1 89.150(18) 25 2_655
Ga5 Ga2 Pd1 58.076(16) 7 2_655
Pd4 Ga2 Pd1 58.076(16) 7 2_655
Pd1 Ga2 Pd1 60.0 3_665 2_655
Ga2 Ga2 Pd1 0.00(3) 2_655 2_655
Ga2 Ga2 Pd1 60.0 3_665 2_655
Pd2 Ga3 Pd2 98.60(3) 15_654 33_545
Pd2 Ga3 Pd1 61.28(2) 15_654 3_665
Pd2 Ga3 Pd1 110.68(3) 33_545 3_665
Pd2 Ga3 Ga2 61.28(2) 15_654 3_665
Pd2 Ga3 Ga2 110.68(3) 33_545 3_665
Pd1 Ga3 Ga2 0.00(4) 3_665 3_665
Pd2 Ga3 Ga2 110.68(3) 15_654 2_655
Pd2 Ga3 Ga2 61.28(2) 33_545 2_655
Pd1 Ga3 Ga2 66.71(4) 3_665 2_655
Ga2 Ga3 Ga2 66.71(4) 3_665 2_655
Pd2 Ga3 Pd1 110.68(3) 15_654 2_655
Pd2 Ga3 Pd1 61.28(2) 33_545 2_655
Pd1 Ga3 Pd1 66.71(4) 3_665 2_655
Ga2 Ga3 Pd1 66.71(4) 3_665 2_655
Ga2 Ga3 Pd1 0.000(14) 2_655 2_655
Pd2 Ga3 Pd3 125.85(2) 15_654 25
Pd2 Ga3 Pd3 125.85(2) 33_545 25
Pd1 Ga3 Pd3 73.91(3) 3_665 25
Ga2 Ga3 Pd3 73.91(3) 3_665 25
Ga2 Ga3 Pd3 73.91(3) 2_655 25
Pd1 Ga3 Pd3 73.91(3) 2_655 25
Pd2 Ga3 Ga1 123.65(2) 15_654 13_544
Pd2 Ga3 Ga1 123.65(2) 33_545 13_544
Pd1 Ga3 Ga1 121.36(4) 3_665 13_544
Ga2 Ga3 Ga1 121.36(4) 3_665 13_544
Ga2 Ga3 Ga1 121.36(4) 2_655 13_544
Pd1 Ga3 Ga1 121.36(4) 2_655 13_544
Pd3 Ga3 Ga1 57.91(3) 25 13_544
Pd2 Ga3 Ga4 107.70(3) 15_654 19_655
Pd2 Ga3 Ga4 60.792(17) 33_545 19_655
Pd1 Ga3 Ga4 166.19(4) 3_665 19_655
Ga2 Ga3 Ga4 166.19(4) 3_665 19_655
Ga2 Ga3 Ga4 113.37(2) 2_655 19_655
Pd1 Ga3 Ga4 113.37(2) 2_655 19_655
Pd3 Ga3 Ga4 119.77(3) 25 19_655
Ga1 Ga3 Ga4 71.12(3) 13_544 19_655
Pd2 Ga3 Ga4 60.792(17) 15_654 2_655
Pd2 Ga3 Ga4 107.70(3) 33_545 2_655
Pd1 Ga3 Ga4 113.37(2) 3_665 2_655
Ga2 Ga3 Ga4 113.37(2) 3_665 2_655
Ga2 Ga3 Ga4 166.19(4) 2_655 2_655
Pd1 Ga3 Ga4 166.19(4) 2_655 2_655
Pd3 Ga3 Ga4 119.77(3) 25 2_655
Ga1 Ga3 Ga4 71.12(3) 13_544 2_655
Ga4 Ga3 Ga4 62.98(3) 19_655 2_655
Pd2 Ga3 Ce 162.60(3) 15_654 .
Pd2 Ga3 Ce 64.215(12) 33_545 .
Pd1 Ga3 Ce 125.48(3) 3_665 .
Ga2 Ga3 Ce 125.48(3) 3_665 .
Ga2 Ga3 Ce 64.72(2) 2_655 .
Pd1 Ga3 Ce 64.72(2) 2_655 .
Pd3 Ga3 Ce 70.273(15) 25 .
Ga1 Ga3 Ce 68.757(14) 13_544 .
Ga4 Ga3 Ce 62.564(18) 19_655 .
Ga4 Ga3 Ce 119.76(3) 2_655 .
Pd2 Ga3 Ce 64.215(12) 15_654 2_655
Pd2 Ga3 Ce 162.60(3) 33_545 2_655
Pd1 Ga3 Ce 64.72(2) 3_665 2_655
Ga2 Ga3 Ce 64.72(2) 3_665 2_655
Ga2 Ga3 Ce 125.48(3) 2_655 2_655
Pd1 Ga3 Ce 125.48(3) 2_655 2_655
Pd3 Ga3 Ce 70.273(15) 25 2_655
Ga1 Ga3 Ce 68.757(14) 13_544 2_655
Ga4 Ga3 Ce 119.76(3) 19_655 2_655
Ga4 Ga3 Ce 62.564(18) 2_655 2_655
Ce Ga3 Ce 132.75(3) . 2_655
Ga3 Pd2 Ga3 81.40(3) 32 8_545
Ga3 Pd2 Ga1 129.58(3) 32 7_445
Ga3 Pd2 Ga1 130.59(2) 8_545 7_445
Ga3 Pd2 Ga1 130.59(2) 32 33_545
Ga3 Pd2 Ga1 129.58(3) 8_545 33_545
Ga1 Pd2 Ga1 63.73(4) 7_445 33_545
Ga3 Pd2 Ga2 101.95(3) 32 7_445
Ga3 Pd2 Ga2 60.82(3) 8_545 7_445
Ga1 Pd2 Ga2 74.13(2) 7_445 7_445
Ga1 Pd2 Ga2 125.98(3) 33_545 7_445
Ga3 Pd2 Pd1 101.95(3) 32 7_445
Ga3 Pd2 Pd1 60.82(3) 8_545 7_445
Ga1 Pd2 Pd1 74.13(2) 7_445 7_445
Ga1 Pd2 Pd1 125.98(3) 33_545 7_445
Ga2 Pd2 Pd1 0.00(3) 7_445 7_445
Ga3 Pd2 Pd1 60.82(3) 32 33_545
Ga3 Pd2 Pd1 101.95(3) 8_545 33_545
Ga1 Pd2 Pd1 125.99(3) 7_445 33_545
Ga1 Pd2 Pd1 74.14(2) 33_545 33_545
Ga2 Pd2 Pd1 158.68(4) 7_445 33_545
Pd1 Pd2 Pd1 158.68(4) 7_445 33_545
Ga3 Pd2 Ga2 60.82(3) 32 33_545
Ga3 Pd2 Ga2 101.95(3) 8_545 33_545
Ga1 Pd2 Ga2 125.99(3) 7_445 33_545
Ga1 Pd2 Ga2 74.14(2) 33_545 33_545
Ga2 Pd2 Ga2 158.68(4) 7_445 33_545
Pd1 Pd2 Ga2 158.68(4) 7_445 33_545
Pd1 Pd2 Ga2 0.00(3) 33_545 33_545
Ga3 Pd2 Ga4 99.47(3) 32 9
Ga3 Pd2 Ga4 62.21(2) 8_545 9
Ga1 Pd2 Ga4 128.60(3) 7_445 9
Ga1 Pd2 Ga4 73.39(2) 33_545 9
Ga2 Pd2 Ga4 114.17(2) 7_445 9
Pd1 Pd2 Ga4 114.17(2) 7_445 9
Pd1 Pd2 Ga4 61.11(2) 33_545 9
Ga2 Pd2 Ga4 61.11(2) 33_545 9
Ga3 Pd2 Ga4 62.21(2) 32 14_545
Ga3 Pd2 Ga4 99.46(3) 8_545 14_545
Ga1 Pd2 Ga4 73.39(2) 7_445 14_545
Ga1 Pd2 Ga4 128.60(3) 33_545 14_545
Ga2 Pd2 Ga4 61.11(2) 7_445 14_545
Pd1 Pd2 Ga4 61.11(2) 7_445 14_545
Pd1 Pd2 Ga4 114.17(2) 33_545 14_545
Ga2 Pd2 Ga4 114.17(2) 33_545 14_545
Ga4 Pd2 Ga4 157.04(3) 9 14_545
Ga3 Pd2 Ce 68.510(16) 32 14_545
Ga3 Pd2 Ce 149.77(2) 8_545 14_545
Ga1 Pd2 Ce 71.744(18) 7_445 14_545
Ga1 Pd2 Ce 75.86(2) 33_545 14_545
Ga2 Pd2 Ce 121.625(19) 7_445 14_545
Pd1 Pd2 Ce 121.625(19) 7_445 14_545
Pd1 Pd2 Ce 66.238(17) 33_545 14_545
Ga2 Pd2 Ce 66.238(17) 33_545 14_545
Ga4 Pd2 Ce 124.174(16) 9 14_545
Ga4 Pd2 Ce 64.47(2) 14_545 14_545
Ga3 Pd2 Ce 149.77(2) 32 9
Ga3 Pd2 Ce 68.511(16) 8_545 9
Ga1 Pd2 Ce 75.86(2) 7_445 9
Ga1 Pd2 Ce 71.743(18) 33_545 9
Ga2 Pd2 Ce 66.238(17) 7_445 9
Pd1 Pd2 Ce 66.238(17) 7_445 9
Pd1 Pd2 Ce 121.626(19) 33_545 9
Ga2 Pd2 Ce 121.626(19) 33_545 9
Ga4 Pd2 Ce 64.47(2) 9 9
Ga4 Pd2 Ce 124.174(16) 14_545 9
Ce Pd2 Ce 141.678(19) 14_545 9
Pd2 Ga4 Pd2 130.28(4) 9_554 14_544
Pd2 Ga4 Ga3 57.000(18) 9_554 19_655
Pd2 Ga4 Ga3 102.68(3) 14_544 19_655
Pd2 Ga4 Ga3 102.68(3) 9_554 3_665
Pd2 Ga4 Ga3 56.999(18) 14_544 3_665
Ga3 Ga4 Ga3 134.51(4) 19_655 3_665
Pd2 Ga4 Pd1 59.181(19) 9_554 15_554
Pd2 Ga4 Pd1 159.850(18) 14_544 15_554
Ga3 Ga4 Pd1 97.07(2) 19_655 15_554
Ga3 Ga4 Pd1 105.62(2) 3_665 15_554
Pd2 Ga4 Ga2 59.181(19) 9_554 15_554
Pd2 Ga4 Ga2 159.850(18) 14_544 15_554
Ga3 Ga4 Ga2 97.07(2) 19_655 15_554
Ga3 Ga4 Ga2 105.62(2) 3_665 15_554
Pd1 Ga4 Ga2 0.00(3) 15_554 15_554
Pd2 Ga4 Ga2 159.849(18) 9_554 25
Pd2 Ga4 Ga2 59.184(19) 14_544 25
Ga3 Ga4 Ga2 105.62(2) 19_655 25
Ga3 Ga4 Ga2 97.07(2) 3_665 25
Pd1 Ga4 Ga2 119.04(5) 15_554 25
Ga2 Ga4 Ga2 119.04(5) 15_554 25
Pd2 Ga4 Pd1 159.849(18) 9_554 25
Pd2 Ga4 Pd1 59.184(19) 14_544 25
Ga3 Ga4 Pd1 105.62(2) 19_655 25
Ga3 Ga4 Pd1 97.07(2) 3_665 25
Pd1 Ga4 Pd1 119.04(5) 15_554 25
Ga2 Ga4 Pd1 119.04(5) 15_554 25
Ga2 Ga4 Pd1 0.000(19) 25 25
Pd2 Ga4 Ga4 101.481(14) 9_554 20
Pd2 Ga4 Ga4 102.789(10) 14_544 20
Ga3 Ga4 Ga4 58.509(17) 19_655 20
Ga3 Ga4 Ga4 155.362(19) 3_665 20
Pd1 Ga4 Ga4 90.851(18) 15_554 20
Ga2 Ga4 Ga4 90.851(18) 15_554 20
Ga2 Ga4 Ga4 58.528(12) 25 20
Pd1 Ga4 Ga4 58.528(12) 25 20
Pd2 Ga4 Ga4 102.788(10) 9_554 21
Pd2 Ga4 Ga4 101.482(14) 14_544 21
Ga3 Ga4 Ga4 155.361(19) 19_655 21
Ga3 Ga4 Ga4 58.511(17) 3_665 21
Pd1 Ga4 Ga4 58.529(12) 15_554 21
Ga2 Ga4 Ga4 58.529(12) 15_554 21
Ga2 Ga4 Ga4 90.850(18) 25 21
Pd1 Ga4 Ga4 90.850(18) 25 21
Ga4 Ga4 Ga4 120.0 20 21
Pd2 Ga4 Pd4 114.859(18) 9_554 .
Pd2 Ga4 Pd4 114.861(18) 14_544 .
Ga3 Ga4 Pd4 112.74(2) 19_655 .
Ga3 Ga4 Pd4 112.74(2) 3_665 .
Pd1 Ga4 Pd4 59.52(2) 15_554 .
Ga2 Ga4 Pd4 59.52(2) 15_554 .
Ga2 Ga4 Pd4 59.52(2) 25 .
Pd1 Ga4 Pd4 59.52(2) 25 .
Ga4 Ga4 Pd4 60.0 20 .
Ga4 Ga4 Pd4 60.0 21 .
Ga4 Ce Ga4 180.0 19_655 .
Ga4 Ce Pd2 50.395(8) 19_655 26
Ga4 Ce Pd2 129.605(8) . 26
Ga4 Ce Pd2 129.605(8) 19_655 14_544
Ga4 Ce Pd2 50.395(8) . 14_544
Pd2 Ce Pd2 180.0 26 14_544
Ga4 Ce Pd2 50.393(8) 19_655 33_545
Ga4 Ce Pd2 129.607(8) . 33_545
Pd2 Ce Pd2 100.788(17) 26 33_545
Pd2 Ce Pd2 79.212(17) 14_544 33_545
Ga4 Ce Pd2 129.607(8) 19_655 9_554
Ga4 Ce Pd2 50.393(8) . 9_554
Pd2 Ce Pd2 79.212(17) 26 9_554
Pd2 Ce Pd2 100.788(17) 14_544 9_554
Pd2 Ce Pd2 180.000(3) 33_545 9_554
Ga4 Ce Pd1 90.0 19_655 20
Ga4 Ce Pd1 90.0 . 20
Pd2 Ce Pd1 49.521(13) 26 20
Pd2 Ce Pd1 130.479(13) 14_544 20
Pd2 Ce Pd1 130.478(13) 33_545 20
Pd2 Ce Pd1 49.522(13) 9_554 20
Ga4 Ce Pd1 90.0 19_655 2_655
Ga4 Ce Pd1 90.0 . 2_655
Pd2 Ce Pd1 130.479(13) 26 2_655
Pd2 Ce Pd1 49.521(13) 14_544 2_655
Pd2 Ce Pd1 49.522(13) 33_545 2_655
Pd2 Ce Pd1 130.478(13) 9_554 2_655
Pd1 Ce Pd1 180.00(2) 20 2_655
Ga4 Ce Ga2 90.0 19_655 20
Ga4 Ce Ga2 90.0 . 20
Pd2 Ce Ga2 49.521(13) 26 20
Pd2 Ce Ga2 130.479(13) 14_544 20
Pd2 Ce Ga2 130.478(13) 33_545 20
Pd2 Ce Ga2 49.522(13) 9_554 20
Pd1 Ce Ga2 0.00(3) 20 20
Pd1 Ce Ga2 180.000(15) 2_655 20
Ga4 Ce Ga2 90.0 19_655 2_655
Ga4 Ce Ga2 90.0 . 2_655
Pd2 Ce Ga2 130.479(13) 26 2_655
Pd2 Ce Ga2 49.521(13) 14_544 2_655
Pd2 Ce Ga2 49.522(13) 33_545 2_655
Pd2 Ce Ga2 130.478(13) 9_554 2_655
Pd1 Ce Ga2 180.00(2) 20 2_655
Pd1 Ce Ga2 0.00(2) 2_655 2_655
Ga2 Ce Ga2 180.00(2) 20 2_655
Ga4 Ce Ga3 50.179(15) 19_655 21_545
Ga4 Ce Ga3 129.821(15) . 21_545
Pd2 Ce Ga3 47.276(16) 26 21_545
Pd2 Ce Ga3 132.724(16) 14_544 21_545
Pd2 Ce Ga3 82.065(17) 33_545 21_545
Pd2 Ce Ga3 97.935(17) 9_554 21_545
Pd1 Ce Ga3 48.431(16) 20 21_545
Pd1 Ce Ga3 131.569(16) 2_655 21_545
Ga2 Ce Ga3 48.431(16) 20 21_545
Ga2 Ce Ga3 131.569(16) 2_655 21_545
Ga4 Ce Ga3 129.821(15) 19_655 3_665
Ga4 Ce Ga3 50.179(15) . 3_665
Pd2 Ce Ga3 132.724(16) 26 3_665
Pd2 Ce Ga3 47.276(16) 14_544 3_665
Pd2 Ce Ga3 97.935(17) 33_545 3_665
Pd2 Ce Ga3 82.065(17) 9_554 3_665
Pd1 Ce Ga3 131.569(16) 20 3_665
Pd1 Ce Ga3 48.431(16) 2_655 3_665
Ga2 Ce Ga3 131.569(16) 20 3_665
Ga2 Ce Ga3 48.431(16) 2_655 3_665
Ga3 Ce Ga3 180.00(4) 21_545 3_665
Ga1 Pd3 Ga1 89.36(4) 33_545 31
Ga1 Pd3 Ga1 89.36(4) 33_545 32_445
Ga1 Pd3 Ga1 89.36(4) 31 32_445
Ga1 Pd3 Ga3 128.240(10) 33_545 26_455
Ga1 Pd3 Ga3 128.237(10) 31 26_455
Ga1 Pd3 Ga3 61.41(3) 32_445 26_455
Ga1 Pd3 Ga3 61.41(3) 33_545 27_445
Ga1 Pd3 Ga3 128.237(10) 31 27_445
Ga1 Pd3 Ga3 128.240(10) 32_445 27_445
Ga3 Pd3 Ga3 102.59(3) 26_455 27_445
Ga1 Pd3 Ga3 128.238(10) 33_545 25
Ga1 Pd3 Ga3 61.41(3) 31 25
Ga1 Pd3 Ga3 128.238(10) 32_445 25
Ga3 Pd3 Ga3 102.59(3) 26_455 25
Ga3 Pd3 Ga3 102.59(3) 27_445 25
Ga1 Pd3 Pd1 106.45(2) 33_545 25
Ga1 Pd3 Pd1 157.44(4) 31 25
Ga1 Pd3 Pd1 106.45(2) 32_445 25
Ga3 Pd3 Pd1 52.721(19) 26_455 25
Ga3 Pd3 Pd1 52.721(19) 27_445 25
Ga3 Pd3 Pd1 96.02(4) 25 25
Ga1 Pd3 Pd1 157.44(4) 33_545 27_445
Ga1 Pd3 Pd1 106.45(2) 31 27_445
Ga1 Pd3 Pd1 106.45(2) 32_445 27_445
Ga3 Pd3 Pd1 52.719(19) 26_455 27_445
Ga3 Pd3 Pd1 96.02(4) 27_445 27_445
Ga3 Pd3 Pd1 52.720(19) 25 27_445
Pd1 Pd3 Pd1 54.17(3) 25 27_445
Ga1 Pd3 Pd1 106.45(2) 33_545 26_455
Ga1 Pd3 Pd1 106.45(2) 31 26_455
Ga1 Pd3 Pd1 157.44(4) 32_445 26_455
Ga3 Pd3 Pd1 96.02(4) 26_455 26_455
Ga3 Pd3 Pd1 52.719(19) 27_445 26_455
Ga3 Pd3 Pd1 52.720(19) 25 26_455
Pd1 Pd3 Pd1 54.17(3) 25 26_455
Pd1 Pd3 Pd1 54.17(3) 27_445 26_455
Ga1 Pd3 Ce 66.563(8) 33_545 9
Ga1 Pd3 Ce 145.09(4) 31 9
Ga1 Pd3 Ce 66.563(8) 32_445 9
Ga3 Pd3 Ce 62.835(5) 26_455 9
Ga3 Pd3 Ce 62.835(5) 27_445 9
Ga3 Pd3 Ce 153.50(4) 25 9
Pd1 Pd3 Ce 57.478(17) 25 9
Pd1 Pd3 Ce 104.534(19) 27_445 9
Pd1 Pd3 Ce 104.534(19) 26_455 9
Ga1 Pd3 Ce 66.563(8) 33_545 7_455
Ga1 Pd3 Ce 66.562(8) 31 7_455
Ga1 Pd3 Ce 145.09(4) 32_445 7_455
Ga3 Pd3 Ce 153.50(4) 26_455 7_455
Ga3 Pd3 Ce 62.832(5) 27_445 7_455
Ga3 Pd3 Ce 62.832(5) 25 7_455
Pd1 Pd3 Ce 104.533(19) 25 7_455
Pd1 Pd3 Ce 104.532(19) 27_445 7_455
Pd1 Pd3 Ce 57.477(17) 26_455 7_455
Ce Pd3 Ce 119.981(1) 9 7_455
Ga1 Pd3 Ce 145.09(4) 33_545 8_445
Ga1 Pd3 Ce 66.562(8) 31 8_445
Ga1 Pd3 Ce 66.563(8) 32_445 8_445
Ga3 Pd3 Ce 62.832(5) 26_455 8_445
Ga3 Pd3 Ce 153.50(4) 27_445 8_445
Ga3 Pd3 Ce 62.832(5) 25 8_445
Pd1 Pd3 Ce 104.533(19) 25 8_445
Pd1 Pd3 Ce 57.477(17) 27_445 8_445
Pd1 Pd3 Ce 104.532(19) 26_455 8_445
Ce Pd3 Ce 119.981(1) 9 8_445
Ce Pd3 Ce 119.979(1) 7_455 8_445
Pd1 Pd4 Pd1 180.00(3) 25 13_444
Pd1 Pd4 Ga2 180.00(3) 25 13_444
Pd1 Pd4 Ga2 0.00(3) 13_444 13_444
Pd1 Pd4 Ga2 0.00(3) 25 25
Pd1 Pd4 Ga2 180.00(4) 13_444 25
Ga2 Pd4 Ga2 180.00(4) 13_444 25
Pd1 Pd4 Pd1 63.85(3) 25 26_455
Pd1 Pd4 Pd1 116.15(3) 13_444 26_455
Ga2 Pd4 Pd1 116.15(3) 13_444 26_455
Ga2 Pd4 Pd1 63.85(3) 25 26_455
Pd1 Pd4 Ga2 63.85(3) 25 26_455
Pd1 Pd4 Ga2 116.15(3) 13_444 26_455
Ga2 Pd4 Ga2 116.15(3) 13_444 26_455
Ga2 Pd4 Ga2 63.85(3) 25 26_455
Pd1 Pd4 Ga2 0.00(2) 26_455 26_455
Pd1 Pd4 Pd1 116.15(3) 25 14_544
Pd1 Pd4 Pd1 63.85(3) 13_444 14_544
Ga2 Pd4 Pd1 63.85(3) 13_444 14_544
Ga2 Pd4 Pd1 116.15(3) 25 14_544
Pd1 Pd4 Pd1 180.00(4) 26_455 14_544
Ga2 Pd4 Pd1 180.00(4) 26_455 14_544
Pd1 Pd4 Ga2 116.15(3) 25 14_544
Pd1 Pd4 Ga2 63.85(3) 13_444 14_544
Ga2 Pd4 Ga2 63.85(3) 13_444 14_544
Ga2 Pd4 Ga2 116.15(3) 25 14_544
Pd1 Pd4 Ga2 180.00(4) 26_455 14_544
Ga2 Pd4 Ga2 180.00(4) 26_455 14_544
Pd1 Pd4 Ga2 0.00(4) 14_544 14_544
Pd1 Pd4 Pd1 63.85(3) 25 27_445
Pd1 Pd4 Pd1 116.15(3) 13_444 27_445
Ga2 Pd4 Pd1 116.15(3) 13_444 27_445
Ga2 Pd4 Pd1 63.85(3) 25 27_445
Pd1 Pd4 Pd1 63.85(3) 26_455 27_445
Ga2 Pd4 Pd1 63.85(3) 26_455 27_445
Pd1 Pd4 Pd1 116.15(3) 14_544 27_445
Ga2 Pd4 Pd1 116.15(3) 14_544 27_445
Pd1 Pd4 Pd1 116.15(3) 25 15_554
Pd1 Pd4 Pd1 63.85(3) 13_444 15_554
Ga2 Pd4 Pd1 63.85(3) 13_444 15_554
Ga2 Pd4 Pd1 116.15(3) 25 15_554
Pd1 Pd4 Pd1 116.15(3) 26_455 15_554
Ga2 Pd4 Pd1 116.15(3) 26_455 15_554
Pd1 Pd4 Pd1 63.85(3) 14_544 15_554
Ga2 Pd4 Pd1 63.85(3) 14_544 15_554
Pd1 Pd4 Pd1 180.00(4) 27_445 15_554
Pd1 Pd4 Ga2 63.85(3) 25 27_445
Pd1 Pd4 Ga2 116.15(3) 13_444 27_445
Ga2 Pd4 Ga2 116.15(3) 13_444 27_445
Ga2 Pd4 Ga2 63.85(3) 25 27_445
Pd1 Pd4 Ga2 63.85(3) 26_455 27_445
Ga2 Pd4 Ga2 63.85(3) 26_455 27_445
Pd1 Pd4 Ga2 116.15(3) 14_544 27_445
Ga2 Pd4 Ga2 116.15(3) 14_544 27_445
Pd1 Pd4 Ga2 0.00(6) 27_445 27_445
Pd1 Pd4 Ga2 180.00(6) 15_554 27_445
Pd1 Pd4 Ga2 116.15(3) 25 15_554
Pd1 Pd4 Ga2 63.85(3) 13_444 15_554
Ga2 Pd4 Ga2 63.85(3) 13_444 15_554
Ga2 Pd4 Ga2 116.15(3) 25 15_554
Pd1 Pd4 Ga2 116.15(3) 26_455 15_554
Ga2 Pd4 Ga2 116.15(3) 26_455 15_554
Pd1 Pd4 Ga2 63.85(3) 14_544 15_554
Ga2 Pd4 Ga2 63.85(3) 14_544 15_554
Pd1 Pd4 Ga2 180.00(4) 27_445 15_554
Pd1 Pd4 Ga2 0.00(4) 15_554 15_554
Ga2 Pd4 Ga2 180.00(4) 27_445 15_554

loop_
_geom_bond_atom_site_label_1
_geom_bond_atom_site_label_2
_geom_bond_distance
_geom_bond_site_symmetry_2
Ga1 Pd2 2.5941(8) 32
Ga1 Pd2 2.5941(8) 13_554
Ga1 Pd3 2.6095(11) 31
Ga1 Ga3 2.7048(12) 7_455
Ga1 Ga1 2.7390(14) 26_455
Ga1 Ga1 2.7390(14) 27
Ga1 Ce 3.4077(6) 8
Ga1 Ce 3.4077(6) 7_455
Ga1 Ce 3.5702(10) 3_665
Ga2 Ga3 2.6630(9) 3_665
Ga2 Ga3 2.6630(9) 2_655
Ga2 Pd2 2.6747(7) 32
Ga2 Pd2 2.6747(7) 13_554
Ga2 Ga4 2.7270(9) 8
Ga2 Ga4 2.7270(9) 25
Ga2 Ga5 2.7690(9) 7
Ga2 Pd4 2.7690(9) 7
Ga2 Pd1 2.9284(16) 3_665
Ga2 Ga2 2.9284(16) 2_655
Ga2 Ga2 2.9284(16) 3_665
Ga2 Pd1 2.9284(16) 2_655
Ga3 Pd2 2.5839(8) 15_654
Ga3 Pd2 2.5839(7) 33_545
Ga3 Pd1 2.6629(9) 3_665
Ga3 Ga2 2.6629(9) 3_665
Ga3 Ga2 2.6629(9) 2_655
Ga3 Pd1 2.6629(9) 2_655
Ga3 Pd3 2.6857(10) 25
Ga3 Ga1 2.7048(12) 13_544
Ga3 Ga4 2.7256(9) 19_655
Ga3 Ga4 2.7256(9) 2_655
Ga3 Ce 3.2728(6) .
Ga3 Ce 3.2728(6) 2_655
Pd2 Ga3 2.5839(7) 32
Pd2 Ga3 2.5839(7) 8_545
Pd2 Ga1 2.5941(8) 7_445
Pd2 Ga1 2.5941(8) 33_545
Pd2 Ga2 2.6748(7) 7_445
Pd2 Pd1 2.6748(7) 7_445
Pd2 Pd1 2.6748(7) 33_545
Pd2 Ga2 2.6748(7) 33_545
Pd2 Ga4 2.6892(6) 9
Pd2 Ga4 2.6893(6) 14_545
Pd2 Ce 3.1670(5) 14_545
Pd2 Ce 3.1670(5) 9
Ga4 Pd2 2.6892(6) 9_554
Ga4 Pd2 2.6893(6) 14_544
Ga4 Ga3 2.7255(9) 19_655
Ga4 Ga3 2.7255(9) 3_665
Ga4 Pd1 2.7270(9) 15_554
Ga4 Ga2 2.7270(9) 15_554
Ga4 Ga2 2.7270(9) 25
Ga4 Pd1 2.7270(9) 25
Ga4 Ga4 2.8474(10) 20
Ga4 Ga4 2.8474(10) 21
Ga4 Pd4 2.8474(10) .
Ce Ga4 3.1496(10) 19_655
Ce Pd2 3.1670(5) 26
Ce Pd2 3.1670(5) 14_544
Ce Pd2 3.1671(5) 33_545
Ce Pd2 3.1671(5) 9_554
Ce Pd1 3.2184(9) 20
Ce Pd1 3.2184(9) 2_655
Ce Ga2 3.2184(9) 20
Ce Ga2 3.2184(9) 2_655
Ce Ga3 3.2727(6) 21_545
Ce Ga3 3.2727(6) 3_665
Pd3 Ga1 2.6096(11) 33_545
Pd3 Ga1 2.6096(11) 31
Pd3 Ga1 2.6096(11) 32_445
Pd3 Ga3 2.6856(10) 26_455
Pd3 Ga3 2.6856(10) 27_445
Pd3 Ga3 2.6858(10) 25
Pd3 Pd1 3.2157(12) 25
Pd3 Pd1 3.2157(12) 27_445
Pd3 Pd1 3.2157(12) 26_455
Pd3 Ce 3.4627(6) 9
Pd3 Ce 3.4627(6) 7_455
Pd3 Ce 3.4627(6) 8_445
Pd4 Pd1 2.7689(9) 25
Pd4 Pd1 2.7689(9) 13_444
Pd4 Ga2 2.7689(9) 13_444
Pd4 Ga2 2.7689(9) 25
Pd4 Pd1 2.7690(9) 26_455
Pd4 Ga2 2.7690(9) 26_455
Pd4 Pd1 2.7690(9) 14_544
Pd4 Ga2 2.7690(9) 14_544
Pd4 Pd1 2.7690(9) 27_445
Pd4 Pd1 2.7690(9) 15_554
Pd4 Ga2 2.7690(9) 27_445
Pd4 Ga2 2.7690(9) 15_554

loop_
_geom_torsion_atom_site_label_1
_geom_torsion_atom_site_label_2
_geom_torsion_atom_site_label_3
_geom_torsion_atom_site_label_4
_geom_torsion
_geom_torsion_site_symmetry_1
_geom_torsion_site_symmetry_4
Pd2 Ga4 Ce Ga4 0.0 9_554 19_655
Pd2 Ga4 Ce Ga4 0.0 14_544 19_655
Ga3 Ga4 Ce Ga4 0.0 19_655 19_655
Ga3 Ga4 Ce Ga4 0.0 3_665 19_655
Pd1 Ga4 Ce Ga4 0.0 15_554 19_655
Ga2 Ga4 Ce Ga4 0.0 15_554 19_655
Ga2 Ga4 Ce Ga4 0.0 25 19_655
Pd1 Ga4 Ce Ga4 0.0 25 19_655
Ga4 Ga4 Ce Ga4 0.0 20 19_655
Ga4 Ga4 Ce Ga4 0.0 21 19_655
Pd4 Ga4 Ce Ga4 0.0 . 19_655
Pd2 Ga4 Ce Pd2 0.0 9_554 26
Pd2 Ga4 Ce Pd2 180.0 14_544 26
Ga3 Ga4 Ce Pd2 62.83(2) 19_655 26
Ga3 Ga4 Ce Pd2 -117.17(2) 3_665 26
Pd1 Ga4 Ce Pd2 -21.895(18) 15_554 26
Ga2 Ga4 Ce Pd2 -21.895(18) 15_554 26
Ga2 Ga4 Ce Pd2 158.105(18) 25 26
Pd1 Ga4 Ce Pd2 158.105(18) 25 26
Ga4 Ga4 Ce Pd2 89.187(11) 20 26
Ga4 Ga4 Ce Pd2 -90.813(11) 21 26
Pd4 Ga4 Ce Pd2 0.0 . 26
Pd2 Ga4 Ce Pd2 180.0 9_554 14_544
Ga3 Ga4 Ce Pd2 -117.17(2) 19_655 14_544
Ga3 Ga4 Ce Pd2 62.83(2) 3_665 14_544
Pd1 Ga4 Ce Pd2 158.105(18) 15_554 14_544
Ga2 Ga4 Ce Pd2 158.105(18) 15_554 14_544
Ga2 Ga4 Ce Pd2 -21.895(18) 25 14_544
Pd1 Ga4 Ce Pd2 -21.895(18) 25 14_544
Ga4 Ga4 Ce Pd2 -90.813(11) 20 14_544
Ga4 Ga4 Ce Pd2 89.187(11) 21 14_544
Pd4 Ga4 Ce Pd2 0.0 . 14_544
Pd2 Ga4 Ce Pd2 180.0 9_554 33_545
Pd2 Ga4 Ce Pd2 0.0 14_544 33_545
Ga3 Ga4 Ce Pd2 -117.17(2) 19_655 33_545
Ga3 Ga4 Ce Pd2 62.83(2) 3_665 33_545
Pd1 Ga4 Ce Pd2 158.105(18) 15_554 33_545
Ga2 Ga4 Ce Pd2 158.105(18) 15_554 33_545
Ga2 Ga4 Ce Pd2 -21.895(18) 25 33_545
Pd1 Ga4 Ce Pd2 -21.895(18) 25 33_545
Ga4 Ga4 Ce Pd2 -90.813(11) 20 33_545
Ga4 Ga4 Ce Pd2 89.187(11) 21 33_545
Pd4 Ga4 Ce Pd2 0.0 . 33_545
Pd2 Ga4 Ce Pd2 180.0 14_544 9_554
Ga3 Ga4 Ce Pd2 62.83(2) 19_655 9_554
Ga3 Ga4 Ce Pd2 -117.17(2) 3_665 9_554
Pd1 Ga4 Ce Pd2 -21.895(18) 15_554 9_554
Ga2 Ga4 Ce Pd2 -21.895(18) 15_554 9_554
Ga2 Ga4 Ce Pd2 158.105(18) 25 9_554
Pd1 Ga4 Ce Pd2 158.105(18) 25 9_554
Ga4 Ga4 Ce Pd2 89.187(11) 20 9_554
Ga4 Ga4 Ce Pd2 -90.813(11) 21 9_554
Pd4 Ga4 Ce Pd2 0.0 . 9_554
Pd2 Ga4 Ce Pd1 -32.59(2) 9_554 20
Pd2 Ga4 Ce Pd1 147.41(2) 14_544 20
Ga3 Ga4 Ce Pd1 30.24(2) 19_655 20
Ga3 Ga4 Ce Pd1 -149.76(2) 3_665 20
Pd1 Ga4 Ce Pd1 -54.481(13) 15_554 20
Ga2 Ga4 Ce Pd1 -54.481(13) 15_554 20
Ga2 Ga4 Ce Pd1 125.519(12) 25 20
Pd1 Ga4 Ce Pd1 125.519(12) 25 20
Ga4 Ga4 Ce Pd1 56.600(17) 20 20
Ga4 Ga4 Ce Pd1 -123.400(17) 21 20
Pd4 Ga4 Ce Pd1 0.0 . 20
Pd2 Ga4 Ce Pd1 147.41(2) 9_554 2_655
Pd2 Ga4 Ce Pd1 -32.59(2) 14_544 2_655
Ga3 Ga4 Ce Pd1 -149.76(2) 19_655 2_655
Ga3 Ga4 Ce Pd1 30.24(2) 3_665 2_655
Pd1 Ga4 Ce Pd1 125.519(12) 15_554 2_655
Ga2 Ga4 Ce Pd1 125.519(12) 15_554 2_655
Ga2 Ga4 Ce Pd1 -54.481(13) 25 2_655
Pd1 Ga4 Ce Pd1 -54.481(13) 25 2_655
Ga4 Ga4 Ce Pd1 -123.400(17) 20 2_655
Ga4 Ga4 Ce Pd1 56.600(17) 21 2_655
Pd4 Ga4 Ce Pd1 0.0 . 2_655
Pd2 Ga4 Ce Ga2 -32.59(2) 9_554 20
Pd2 Ga4 Ce Ga2 147.41(2) 14_544 20
Ga3 Ga4 Ce Ga2 30.24(2) 19_655 20
Ga3 Ga4 Ce Ga2 -149.76(2) 3_665 20
Pd1 Ga4 Ce Ga2 -54.481(13) 15_554 20
Ga2 Ga4 Ce Ga2 -54.481(13) 15_554 20
Ga2 Ga4 Ce Ga2 125.519(12) 25 20
Pd1 Ga4 Ce Ga2 125.519(12) 25 20
Ga4 Ga4 Ce Ga2 56.600(17) 20 20
Ga4 Ga4 Ce Ga2 -123.400(17) 21 20
Pd4 Ga4 Ce Ga2 0.0 . 20
Pd2 Ga4 Ce Ga2 147.41(2) 9_554 2_655
Pd2 Ga4 Ce Ga2 -32.59(2) 14_544 2_655
Ga3 Ga4 Ce Ga2 -149.76(2) 19_655 2_655
Ga3 Ga4 Ce Ga2 30.24(2) 3_665 2_655
Pd1 Ga4 Ce Ga2 125.519(12) 15_554 2_655
Ga2 Ga4 Ce Ga2 125.519(12) 15_554 2_655
Ga2 Ga4 Ce Ga2 -54.481(13) 25 2_655
Pd1 Ga4 Ce Ga2 -54.481(13) 25 2_655
Ga4 Ga4 Ce Ga2 -123.400(17) 20 2_655
Ga4 Ga4 Ce Ga2 56.600(17) 21 2_655
Pd4 Ga4 Ce Ga2 0.0 . 2_655
Pd2 Ga4 Ce Ga3 -62.83(2) 9_554 21_545
Pd2 Ga4 Ce Ga3 117.17(2) 14_544 21_545
Ga3 Ga4 Ce Ga3 0.0 19_655 21_545
Ga3 Ga4 Ce Ga3 180.0 3_665 21_545
Pd1 Ga4 Ce Ga3 -84.72(2) 15_554 21_545
Ga2 Ga4 Ce Ga3 -84.72(2) 15_554 21_545
Ga2 Ga4 Ce Ga3 95.28(2) 25 21_545
Pd1 Ga4 Ce Ga3 95.28(2) 25 21_545
Ga4 Ga4 Ce Ga3 26.358(18) 20 21_545
Ga4 Ga4 Ce Ga3 -153.642(18) 21 21_545
Pd4 Ga4 Ce Ga3 0.0 . 21_545
Pd2 Ga4 Ce Ga3 117.17(2) 9_554 3_665
Pd2 Ga4 Ce Ga3 -62.83(2) 14_544 3_665
Ga3 Ga4 Ce Ga3 180.0 19_655 3_665
Pd1 Ga4 Ce Ga3 95.28(2) 15_554 3_665
Ga2 Ga4 Ce Ga3 95.28(2) 15_554 3_665
Ga2 Ga4 Ce Ga3 -84.72(2) 25 3_665
Pd1 Ga4 Ce Ga3 -84.72(2) 25 3_665
Ga4 Ga4 Ce Ga3 -153.642(18) 20 3_665
Ga4 Ga4 Ce Ga3 26.358(18) 21 3_665
Pd4 Ga4 Ce Ga3 0.0 . 3_665
